data_7056587
loop_
_publ_author_name
'Chattopadhyay, Shouvik'
'Bhattacharyya, Anik'
'Das, Mithun'
'Bauza, Antonio'
'Herrero, Santiago'
'Gonz\'alez-Prieto, Rodrigo'
'Frontera, Antonio'

_publ_section_title
;
 Both end-on and end-to-end azide bridged tetranuclear ferromagnetic
 nickel(II) Schiff base complex
;
_journal_name_full 'New J. Chem.'
_journal_paper_doi 10.1039/C7NJ00852J
_journal_year 2017
_chemical_formula_moiety 'C52 H80 Cl N17 Ni4 O14, C H3 O H'
_chemical_formula_sum 'C53 H84 Cl N17 Ni4 O15'
_chemical_formula_weight 1469.59
_space_group_crystal_system monoclinic
_space_group_IT_number 4
_space_group_name_Hall 'P 2yb'
_space_group_name_H-M_alt 'P 1 21 1'
_symmetry_space_group_name_Hall 'P 2yb'
_symmetry_space_group_name_H-M 'P 1 21 1'
_atom_sites_solution_hydrogens mixed
_audit_creation_method SHELXL-2014/7
_audit_update_record
;
2017-05-21 deposited with the CCDC.
2017-09-11 downloaded from the CCDC.
;
_cell_angle_alpha 90.00
_cell_angle_beta 111.24(4)
_cell_angle_gamma 90.00
_cell_formula_units_Z 2
_cell_length_a 11.494(7)
_cell_length_b 21.318(3)
_cell_length_c 14.593(5)
_cell_measurement_reflns_used 3530
_cell_measurement_temperature 150(2)
_cell_measurement_theta_max 29.8770
_cell_measurement_theta_min 2.9390
_cell_volume 3333(3)
_computing_cell_refinement
;
CrysAlisPro, Agilent Technologies,
Version 1.171.36.28 (release 01-02-2013 CrysAlis171 .NET)
(compiled Feb  1 2013,16:14:44)
;
_computing_data_collection
;
CrysAlisPro, Agilent Technologies,
Version 1.171.36.28 (release 01-02-2013 CrysAlis171 .NET)
(compiled Feb  1 2013,16:14:44)
;
_computing_data_reduction
;
CrysAlisPro, Agilent Technologies,
Version 1.171.36.28 (release 01-02-2013 CrysAlis171 .NET)
(compiled Feb  1 2013,16:14:44)
;
_computing_structure_refinement 'SHELXL-2014/7 (Sheldrick, 2014)'
_diffrn_ambient_temperature 150(2)
_diffrn_measured_fraction_theta_full 0.998
_diffrn_measured_fraction_theta_max 0.918
_diffrn_measurement_device_type 'Xcalibur, Eos'
_diffrn_radiation_type MoK\a
_diffrn_radiation_wavelength 0.71073
_diffrn_reflns_av_R_equivalents 0.0259
_diffrn_reflns_av_unetI/netI 0.0378
_diffrn_reflns_Laue_measured_fraction_full 0.998
_diffrn_reflns_Laue_measured_fraction_max 0.918
_diffrn_reflns_limit_h_max 15
_diffrn_reflns_limit_h_min -15
_diffrn_reflns_limit_k_max 26
_diffrn_reflns_limit_k_min -27
_diffrn_reflns_limit_l_max 19
_diffrn_reflns_limit_l_min -18
_diffrn_reflns_number 37853
_diffrn_reflns_point_group_measured_fraction_full 0.998
_diffrn_reflns_point_group_measured_fraction_max 0.878
_diffrn_reflns_theta_full 25.242
_diffrn_reflns_theta_max 28.867
_diffrn_reflns_theta_min 2.972
_diffrn_source 'Enhance (Mo) X-ray Source'
_exptl_absorpt_coefficient_mu 1.227
_exptl_absorpt_correction_T_max 0.779
_exptl_absorpt_correction_T_min 0.732
_exptl_absorpt_correction_type analytical
_exptl_absorpt_process_details
;
CrysAlisPro, Agilent Technologies,
Version 1.171.37.31 (release 14-01-2014 CrysAlis171 .NET)
(compiled Jan 14 2014,18:38:05)
Analytical numeric absorption correction using a multifaceted crystal
            model based on expressions derived by R.C. Clark & J.S. Reid.
(Clark, R. C. & Reid, J. S. (1995). Acta Cryst. A51, 887-897)
Empirical absorption correction using spherical harmonics,
 implemented in SCALE3 ABSPACK scaling algorithm.
;
_exptl_crystal_colour Green
_exptl_crystal_density_diffrn 1.464
_exptl_crystal_description Block
_exptl_crystal_F_000 1540
_exptl_crystal_size_max 0.300
_exptl_crystal_size_mid 0.200
_exptl_crystal_size_min 0.200
_platon_squeeze_details
;
SQUEEZE was used to remove the contributions of one solvent methanol molecule.
;
_refine_diff_density_max 1.108
_refine_diff_density_min -0.332
_refine_diff_density_rms 0.073
_refine_ls_abs_structure_details
;
 Flack x determined using 5319 quotients [(I+)-(I-)]/[(I+)+(I-)]
 (Parsons, Flack and Wagner, Acta Cryst. B69 (2013) 249-259).
;
_refine_ls_abs_structure_Flack -0.001(4)
_refine_ls_extinction_method none
_refine_ls_goodness_of_fit_ref 1.068
_refine_ls_hydrogen_treatment mixed
_refine_ls_matrix_type full
_refine_ls_number_parameters 809
_refine_ls_number_reflns 15355
_refine_ls_number_restraints 4
_refine_ls_restrained_S_all 1.068
_refine_ls_R_factor_all 0.0570
_refine_ls_R_factor_gt 0.0450
_refine_ls_shift/su_max 0.019
_refine_ls_shift/su_mean 0.001
_refine_ls_structure_factor_coef Fsqd
_refine_ls_weighting_details 'w=1/[\s^2^(Fo^2^)+(0.0704P)^2^+0.7916P] where P=(Fo^2^+2Fc^2^)/3'
_refine_ls_weighting_scheme calc
_refine_ls_wR_factor_gt 0.1158
_refine_ls_wR_factor_ref 0.1230
_reflns_Friedel_coverage 0.863
_reflns_Friedel_fraction_full 0.998
_reflns_Friedel_fraction_max 0.835
_reflns_number_gt 13149
_reflns_number_total 15355
_reflns_threshold_expression 'I > 2\s(I)'
_cod_data_source_file c7nj00852j2.cif
_cod_data_source_block Complex
_cod_depositor_comments
;
The following automatic conversions were performed:

'_exptl_absorpt_correction_type' value 'Analytical' changed to
'analytical' according to
/home/data/users/saulius/crontab/automatic-downloads/rss-feeds/RSC/lib/dictionaries/cif_core.dic
dictionary named 'cif_core.dic' version 2.4.2 from 2011-04-26.

Automatic conversion script
Id: cif_fix_values 4973 2017-02-22 13:04:09Z antanas 
;
_cod_database_code 7056587
_alert_response
;
Alert c CHEMW03, PLAT094, Alert G FORMU01, CELLZ01, PLAT041, PLAT042, PLATO68, for difference in calculated and reported Values for formula, molecular mass, absorption coefficient and F000.
Response
One methanol molecule was present as the solvent molecule which was 
removed using SQUEEZE. Thus four hydrogen atoms, one carbon atom and one oxygen atom of methanol molecule were added to the chemical formula to adjust 
the density, molecular mass and F000 value. 
Results in the chemical_formula_moiety 
C52 H80 Cl N17 Ni4 O14, C H3 O H.
;
_shelx_shelxl_version_number 2014/7
_shelx_space_group_comment
;
The symmetry employed for this shelxl refinement is uniquely defined
by the following loop, which should always be used as a source of
symmetry information in preference to the above space-group names.
They are only intended as comments.
;
_shelx_estimated_absorpt_t_min 0.710
_shelx_estimated_absorpt_t_max 0.792

loop_
_space_group_symop_operation_xyz
'x, y, z'
'-x, y+1/2, -z'

loop_
_atom_site_label
_atom_site_type_symbol
_atom_site_fract_x
_atom_site_fract_y
_atom_site_fract_z
_atom_site_U_iso_or_equiv
_atom_site_adp_type
_atom_site_occupancy
_atom_site_site_symmetry_order
_atom_site_calc_flag
_atom_site_refinement_flags_posn
_atom_site_refinement_flags_adp
Ni2 Ni 0.53323(6) 0.96481(3) 0.85619(5) 0.03665(17) Uani 1 1 d . .
Ni4 Ni 0.10563(7) 0.70845(3) 0.64647(5) 0.03721(17) Uani 1 1 d . .
Ni3 Ni 0.23211(6) 0.79318(3) 0.52964(5) 0.03680(16) Uani 1 1 d . .
Ni1 Ni 0.31122(6) 1.03478(3) 0.89475(5) 0.03315(15) Uani 1 1 d . .
O4 O 0.3839(3) 0.94791(17) 0.8969(3) 0.0363(8) Uani 1 1 d . .
Cl Cl 0.9269(2) 0.88745(14) 1.17968(16) 0.0854(7) Uani 1 1 d . .
O8 O -0.0198(4) 0.69551(19) 0.5098(3) 0.0449(10) Uani 1 1 d . .
O6 O 0.1148(3) 0.79934(17) 0.6053(3) 0.0350(7) Uani 1 1 d . .
O1 O 0.4451(4) 1.04859(19) 1.0280(3) 0.0418(9) Uani 1 1 d . .
N5 N 0.4423(4) 1.0555(2) 0.8298(3) 0.0373(10) Uani 1 1 d . .
O3 O 0.2254(4) 0.9749(2) 0.9837(3) 0.0494(10) Uani 1 1 d . .
O10 O 0.0810(4) 0.7604(2) 0.4071(3) 0.0442(9) Uani 1 1 d D .
N12 N 0.1819(5) 0.8833(2) 0.4802(3) 0.0433(11) Uani 1 1 d . .
N13 N 0.2239(5) 0.7226(2) 0.7985(4) 0.0484(12) Uani 1 1 d . .
N11 N 0.3633(5) 0.7768(3) 0.4577(4) 0.0585(15) Uani 1 1 d . .
N3 N 0.6839(5) 0.9935(3) 0.8093(4) 0.0523(13) Uani 1 1 d . .
O7 O -0.0581(4) 0.7593(2) 0.6695(3) 0.0451(9) Uani 1 1 d . .
N1 N 0.1513(4) 1.0184(2) 0.7609(3) 0.0393(10) Uani 1 1 d . .
N4 N 0.5943(5) 0.8752(3) 0.8978(4) 0.0494(13) Uani 1 1 d . .
N15 N 0.2469(5) 0.6986(2) 0.5898(4) 0.0432(11) Uani 1 1 d . .
O5 O 0.6311(4) 0.9935(2) 1.0019(3) 0.0439(10) Uani 1 1 d D .
N9 N 0.4055(4) 0.8811(3) 0.6828(3) 0.0399(10) Uani 1 1 d . .
C25 C 0.3871(6) 0.9112(3) 0.9703(4) 0.0426(13) Uani 1 1 d . .
C5 C 0.1815(7) 1.1559(3) 0.8176(5) 0.0572(17) Uani 1 1 d . .
H5A H 0.2347 1.1576 0.7790 0.069 Uiso 1 1 calc R U
H5B H 0.1672 1.1986 0.8338 0.069 Uiso 1 1 calc R U
O2 O 0.5665(5) 1.0038(2) 1.2015(3) 0.0597(12) Uani 1 1 d . .
O9 O -0.2076(4) 0.7396(2) 0.3643(3) 0.0555(11) Uani 1 1 d . .
C19 C 0.5605(6) 0.8432(3) 0.9583(5) 0.0549(18) Uani 1 1 d . .
H19 H 0.5995 0.8045 0.9765 0.066 Uiso 1 1 calc R U
C12 C 0.4202(5) 1.0737(3) 1.1002(4) 0.0392(12) Uani 1 1 d . .
C6 C 0.2656(6) 1.1485(3) 0.9911(5) 0.0498(15) Uani 1 1 d . .
H6 H 0.2323 1.1885 0.9886 0.060 Uiso 1 1 calc R U
C11 C 0.4847(6) 1.0508(3) 1.1963(4) 0.0466(14) Uani 1 1 d . .
C32 C 0.0808(6) 0.9090(3) 0.4787(4) 0.0457(14) Uani 1 1 d . .
H32 H 0.0634 0.9483 0.4492 0.055 Uiso 1 1 calc R U
N2 N 0.2469(5) 1.1212(2) 0.9092(4) 0.0423(11) Uani 1 1 d . .
C50 C -0.2336(6) 0.6914(3) 0.4161(4) 0.0454(14) Uani 1 1 d . .
N6 N 0.4922(5) 1.1052(2) 0.8500(4) 0.0455(12) Uani 1 1 d . .
C24 C 0.3002(6) 0.9222(3) 1.0173(5) 0.0497(15) Uani 1 1 d . .
N14 N 0.0654(6) 0.6199(2) 0.6748(4) 0.0530(13) Uani 1 1 d . .
N10 N 0.3808(5) 0.8293(3) 0.6547(4) 0.0571(14) Uani 1 1 d . .
C51 C -0.1280(6) 0.6700(3) 0.4954(4) 0.0425(13) Uani 1 1 d . .
C34 C -0.1215(7) 0.9188(3) 0.4962(5) 0.0573(17) Uani 1 1 d . .
H34 H -0.1344 0.9544 0.4569 0.069 Uiso 1 1 calc R U
C36 C -0.1946(6) 0.8466(4) 0.5894(5) 0.0565(17) Uani 1 1 d . .
H36 H -0.2566 0.8336 0.6122 0.068 Uiso 1 1 calc R U
N16 N 0.2474(6) 0.6510(3) 0.5465(4) 0.0583(15) Uani 1 1 d . .
C3 C 0.0455(6) 1.0562(4) 0.7648(5) 0.0569(17) Uani 1 1 d . .
H3A H 0.0354 1.0477 0.8268 0.068 Uiso 1 1 calc R U
H3B H -0.0297 1.0420 0.7127 0.068 Uiso 1 1 calc R U
C20 C 0.4694(6) 0.8593(3) 1.0022(5) 0.0520(16) Uani 1 1 d . .
C33 C -0.0099(6) 0.8847(3) 0.5170(4) 0.0400(12) Uani 1 1 d . .
C16 C 0.7448(8) 0.9394(4) 0.7825(6) 0.073(2) Uani 1 1 d . .
H16A H 0.8172 0.9543 0.7696 0.088 Uiso 1 1 calc R U
H16B H 0.6874 0.9214 0.7220 0.088 Uiso 1 1 calc R U
C45 C -0.0416(7) 0.5939(3) 0.6335(5) 0.0562(17) Uani 1 1 d . .
H45 H -0.0533 0.5548 0.6573 0.067 Uiso 1 1 calc R U
C15 C 0.7793(7) 1.0324(4) 0.8874(6) 0.071(2) Uani 1 1 d . .
H15A H 0.7386 1.0675 0.9043 0.106 Uiso 1 1 calc R U
H15B H 0.8187 1.0071 0.9448 0.106 Uiso 1 1 calc R U
H15C H 0.8412 1.0473 0.8628 0.106 Uiso 1 1 calc R U
C38 C 0.0109(5) 0.8312(3) 0.5777(4) 0.0352(11) Uani 1 1 d . .
C37 C -0.0865(5) 0.8129(3) 0.6114(4) 0.0403(12) Uani 1 1 d . .
C2 C 0.1153(7) 0.9517(3) 0.7570(5) 0.0571(17) Uani 1 1 d . .
H2A H 0.0984 0.9412 0.8150 0.086 Uiso 1 1 calc R U
H2B H 0.0419 0.9445 0.6999 0.086 Uiso 1 1 calc R U
H2C H 0.1822 0.9260 0.7537 0.086 Uiso 1 1 calc R U
N8 N 0.4341(6) 0.9325(3) 0.7100(4) 0.0593(15) Uani 1 1 d . .
C1 C 0.1758(7) 1.0315(4) 0.6712(5) 0.0552(15) Uani 1 1 d . .
H1A H 0.1996 1.0747 0.6710 0.083 Uiso 1 1 calc R U
H1B H 0.2421 1.0050 0.6688 0.083 Uiso 1 1 calc R U
H1C H 0.1017 1.0235 0.6149 0.083 Uiso 1 1 calc R U
C7 C 0.3338(6) 1.1229(3) 1.0876(4) 0.0459(14) Uani 1 1 d . .
C23 C 0.2944(8) 0.8809(4) 1.0911(5) 0.071(2) Uani 1 1 d . .
H23 H 0.2368 0.8881 1.1212 0.086 Uiso 1 1 calc R U
C46 C -0.1456(6) 0.6199(3) 0.5534(5) 0.0511(15) Uani 1 1 d . .
N17 N 0.2508(10) 0.6050(4) 0.5084(6) 0.101(3) Uani 1 1 d . .
C41 C 0.2090(8) 0.7884(4) 0.8269(5) 0.068(2) Uani 1 1 d . .
H41A H 0.2367 0.8168 0.7880 0.103 Uiso 1 1 calc R U
H41B H 0.1227 0.7963 0.8158 0.103 Uiso 1 1 calc R U
H41C H 0.2580 0.7946 0.8952 0.103 Uiso 1 1 calc R U
N7 N 0.5393(7) 1.1544(3) 0.8666(6) 0.082(2) Uani 1 1 d . .
C49 C -0.3498(7) 0.6658(4) 0.3969(6) 0.0602(18) Uani 1 1 d . .
H49 H -0.4182 0.6804 0.3445 0.072 Uiso 1 1 calc R U
C40 C 0.3588(8) 0.7116(5) 0.8172(6) 0.078(2) Uani 1 1 d . .
H40A H 0.3853 0.7390 0.7764 0.117 Uiso 1 1 calc R U
H40B H 0.4070 0.7199 0.8851 0.117 Uiso 1 1 calc R U
H40C H 0.3708 0.6688 0.8023 0.117 Uiso 1 1 calc R U
C18 C 0.6860(7) 0.8442(3) 0.8630(5) 0.064(2) Uani 1 1 d . .
H18A H 0.6428 0.8274 0.7977 0.077 Uiso 1 1 calc R U
H18B H 0.7238 0.8093 0.9062 0.077 Uiso 1 1 calc R U
C30 C 0.3139(8) 0.8848(5) 0.3782(7) 0.083(3) Uani 1 1 d . .
H30A H 0.3502 0.9138 0.3449 0.100 Uiso 1 1 calc R U
H30B H 0.2467 0.8627 0.3282 0.100 Uiso 1 1 calc R U
C47 C -0.2653(8) 0.5945(3) 0.5327(6) 0.0645(19) Uani 1 1 d . .
H47 H -0.2762 0.5618 0.5711 0.077 Uiso 1 1 calc R U
C13 C 0.6149(9) 0.9693(5) 1.2892(6) 0.079(2) Uani 1 1 d . .
H13A H 0.6711 0.9378 1.2826 0.119 Uiso 1 1 calc R U
H13B H 0.6590 0.9969 1.3424 0.119 Uiso 1 1 calc R U
H13C H 0.5478 0.9494 1.3026 0.119 Uiso 1 1 calc R U
C43 C 0.2019(10) 0.6114(4) 0.8534(6) 0.087(3) Uani 1 1 d . .
H43A H 0.2900 0.6031 0.8878 0.105 Uiso 1 1 calc R U
H43B H 0.1566 0.5892 0.8880 0.105 Uiso 1 1 calc R U
C48 C -0.3645(8) 0.6169(4) 0.4577(7) 0.071(2) Uani 1 1 d . .
H48 H -0.4433 0.6001 0.4458 0.085 Uiso 1 1 calc R U
C14 C 0.6336(7) 1.0341(5) 0.7202(6) 0.071(2) Uani 1 1 d . .
H14A H 0.5931 1.0700 0.7348 0.106 Uiso 1 1 calc R U
H14B H 0.7009 1.0477 0.7008 0.106 Uiso 1 1 calc R U
H14C H 0.5746 1.0106 0.6676 0.106 Uiso 1 1 calc R U
C35 C -0.2107(7) 0.9015(4) 0.5315(6) 0.0638(19) Uani 1 1 d . .
H35 H -0.2825 0.9256 0.5177 0.077 Uiso 1 1 calc R U
C22 C 0.3728(10) 0.8306(4) 1.1186(6) 0.085(3) Uani 1 1 d . .
H22 H 0.3683 0.8036 1.1674 0.102 Uiso 1 1 calc R U
C9 C 0.3762(8) 1.1269(5) 1.2614(6) 0.078(2) Uani 1 1 d . .
H9 H 0.3627 1.1450 1.3146 0.094 Uiso 1 1 calc R U
C10 C 0.4600(8) 1.0757(5) 1.2769(5) 0.072(2) Uani 1 1 d . .
H10 H 0.4982 1.0588 1.3394 0.087 Uiso 1 1 calc R U
C26 C 0.1430(8) 0.9929(4) 1.0340(6) 0.071(2) Uani 1 1 d . .
H26A H 0.0971 1.0297 1.0035 0.107 Uiso 1 1 calc R U
H26B H 0.0859 0.9593 1.0302 0.107 Uiso 1 1 calc R U
H26C H 0.1914 1.0017 1.1017 0.107 Uiso 1 1 calc R U
C39 C -0.1524(7) 0.7357(4) 0.7025(6) 0.0621(18) Uani 1 1 d . .
H39A H -0.1220 0.6989 0.7417 0.093 Uiso 1 1 calc R U
H39B H -0.1731 0.7671 0.7412 0.093 Uiso 1 1 calc R U
H39C H -0.2254 0.7253 0.6467 0.093 Uiso 1 1 calc R U
C42 C 0.1802(10) 0.6810(4) 0.8604(6) 0.074(2) Uani 1 1 d . .
H42A H 0.0913 0.6878 0.8432 0.089 Uiso 1 1 calc R U
H42B H 0.2210 0.6937 0.9284 0.089 Uiso 1 1 calc R U
C8 C 0.3164(8) 1.1492(4) 1.1710(6) 0.068(2) Uani 1 1 d . .
H8 H 0.2620 1.1828 1.1624 0.081 Uiso 1 1 calc R U
C4 C 0.0554(7) 1.1260(4) 0.7550(6) 0.067(2) Uani 1 1 d . .
H4A H -0.0097 1.1458 0.7724 0.081 Uiso 1 1 calc R U
H4B H 0.0391 1.1356 0.6864 0.081 Uiso 1 1 calc R U
C17 C 0.7867(7) 0.8877(4) 0.8599(6) 0.069(2) Uani 1 1 d . .
H17A H 0.8509 0.8631 0.8482 0.083 Uiso 1 1 calc R U
H17B H 0.8243 0.9072 0.9240 0.083 Uiso 1 1 calc R U
C21 C 0.4577(8) 0.8196(4) 1.0749(6) 0.068(2) Uani 1 1 d . .
H21 H 0.5094 0.7846 1.0939 0.082 Uiso 1 1 calc R U
C31 C 0.2592(7) 0.9219(4) 0.4400(6) 0.0633(19) Uani 1 1 d . .
H31A H 0.3264 0.9409 0.4939 0.076 Uiso 1 1 calc R U
H31B H 0.2083 0.9554 0.4004 0.076 Uiso 1 1 calc R U
C27 C 0.4714(7) 0.7401(5) 0.5251(7) 0.080(2) Uani 1 1 d . .
H27A H 0.5102 0.7631 0.5850 0.120 Uiso 1 1 calc R U
H27B H 0.4424 0.7004 0.5395 0.120 Uiso 1 1 calc R U
H27C H 0.5309 0.7332 0.4939 0.120 Uiso 1 1 calc R U
C29 C 0.4133(8) 0.8370(5) 0.4337(7) 0.077(2) Uani 1 1 d . .
H29A H 0.4636 0.8275 0.3946 0.092 Uiso 1 1 calc R U
H29B H 0.4678 0.8560 0.4945 0.092 Uiso 1 1 calc R U
C28 C 0.3102(9) 0.7379(5) 0.3684(6) 0.081(3) Uani 1 1 d . .
H28A H 0.2398 0.7590 0.3218 0.122 Uiso 1 1 calc R U
H28B H 0.3724 0.7310 0.3399 0.122 Uiso 1 1 calc R U
H28C H 0.2839 0.6982 0.3855 0.122 Uiso 1 1 calc R U
C52 C -0.3079(8) 0.7758(4) 0.3009(7) 0.078(2) Uani 1 1 d . .
H52A H -0.2760 0.8076 0.2698 0.117 Uiso 1 1 calc R U
H52B H -0.3642 0.7491 0.2517 0.117 Uiso 1 1 calc R U
H52C H -0.3516 0.7953 0.3384 0.117 Uiso 1 1 calc R U
C44 C 0.1644(9) 0.5844(3) 0.7511(6) 0.075(2) Uani 1 1 d . .
H44A H 0.2375 0.5826 0.7329 0.090 Uiso 1 1 calc R U
H44B H 0.1357 0.5417 0.7522 0.090 Uiso 1 1 calc R U
O15 O 0.999(2) 0.9383(13) 1.190(2) 0.47(3) Uani 1 1 d D .
O14 O 0.9466(14) 0.8625(10) 1.2634(9) 0.274(11) Uani 1 1 d . .
O12 O 0.8134(12) 0.9036(9) 1.1327(11) 0.261(9) Uani 1 1 d . .
O13 O 0.976(3) 0.8511(13) 1.139(2) 0.45(2) Uani 1 1 d D .
H10B H 0.032(5) 0.738(3) 0.422(5) 0.048(19) Uiso 1 1 d D .
H5C H 0.674(7) 0.973(4) 1.041(6) 0.05(2) Uiso 1 1 d . .
H10A H 0.020(8) 0.778(4) 0.365(6) 0.06(2) Uiso 1 1 d . .
H5D H 0.596(10) 1.023(4) 1.017(9) 0.14(5) Uiso 1 1 d D .

loop_
_atom_site_aniso_label
_atom_site_aniso_U_11
_atom_site_aniso_U_22
_atom_site_aniso_U_33
_atom_site_aniso_U_23
_atom_site_aniso_U_13
_atom_site_aniso_U_12
Ni2 0.0334(3) 0.0381(4) 0.0337(3) -0.0079(3) 0.0065(3) 0.0026(3)
Ni4 0.0420(4) 0.0302(3) 0.0333(3) 0.0013(3) 0.0064(3) 0.0006(3)
Ni3 0.0334(3) 0.0390(4) 0.0344(3) -0.0022(3) 0.0079(3) -0.0013(3)
Ni1 0.0319(3) 0.0352(3) 0.0320(3) 0.0006(3) 0.0111(3) 0.0008(3)
O4 0.0369(19) 0.0343(19) 0.0347(19) 0.0049(15) 0.0094(15) 0.0022(15)
Cl 0.0781(14) 0.1173(19) 0.0627(12) 0.0297(12) 0.0277(11) 0.0273(13)
O8 0.043(2) 0.046(2) 0.038(2) -0.0030(17) 0.0062(17) -0.0081(18)
O6 0.0366(18) 0.0307(18) 0.0351(18) 0.0041(15) 0.0099(14) 0.0045(15)
O1 0.037(2) 0.049(2) 0.037(2) -0.0091(17) 0.0112(16) 0.0058(17)
N5 0.034(2) 0.036(2) 0.043(2) 0.0009(19) 0.015(2) -0.0012(19)
O3 0.044(2) 0.060(3) 0.046(2) 0.011(2) 0.0195(18) 0.000(2)
O10 0.042(2) 0.049(2) 0.038(2) -0.0036(18) 0.0093(19) -0.005(2)
N12 0.047(3) 0.041(3) 0.037(2) 0.003(2) 0.009(2) -0.005(2)
N13 0.050(3) 0.048(3) 0.037(3) -0.001(2) 0.003(2) 0.002(2)
N11 0.047(3) 0.076(4) 0.053(3) -0.003(3) 0.019(3) 0.005(3)
N3 0.040(3) 0.064(3) 0.056(3) -0.008(3) 0.021(2) 0.003(2)
O7 0.047(2) 0.046(2) 0.046(2) 0.0067(18) 0.0209(19) -0.0015(18)
N1 0.036(2) 0.045(3) 0.033(2) 0.0061(19) 0.0088(19) -0.0015(19)
N4 0.045(3) 0.043(3) 0.047(3) -0.009(2) 0.001(2) 0.008(2)
N15 0.045(3) 0.041(3) 0.041(3) -0.003(2) 0.013(2) 0.006(2)
O5 0.036(2) 0.054(3) 0.036(2) -0.009(2) 0.0055(18) 0.001(2)
N9 0.031(2) 0.053(3) 0.030(2) -0.004(2) 0.0036(18) 0.001(2)
C25 0.044(3) 0.040(3) 0.034(3) 0.004(2) 0.001(2) -0.009(2)
C5 0.066(4) 0.045(4) 0.061(4) 0.009(3) 0.024(4) 0.008(3)
O2 0.060(3) 0.070(3) 0.042(2) 0.005(2) 0.009(2) 0.011(2)
O9 0.044(2) 0.070(3) 0.046(2) 0.005(2) 0.0085(19) 0.008(2)
C19 0.042(3) 0.038(3) 0.061(4) -0.006(3) -0.010(3) 0.008(3)
C12 0.035(3) 0.047(3) 0.036(3) -0.013(2) 0.013(2) -0.008(2)
C6 0.051(4) 0.038(3) 0.063(4) -0.004(3) 0.023(3) 0.006(3)
C11 0.047(3) 0.057(4) 0.037(3) -0.007(3) 0.016(3) -0.009(3)
C32 0.062(4) 0.032(3) 0.034(3) 0.005(2) 0.007(3) 0.002(3)
N2 0.045(3) 0.045(3) 0.041(3) 0.001(2) 0.020(2) 0.004(2)
C50 0.043(3) 0.049(3) 0.043(3) -0.014(3) 0.014(3) -0.002(3)
N6 0.038(3) 0.042(3) 0.055(3) -0.003(2) 0.016(2) -0.002(2)
C24 0.049(3) 0.052(4) 0.041(3) 0.011(3) 0.009(3) -0.009(3)
N14 0.069(4) 0.029(2) 0.052(3) 0.003(2) 0.012(3) 0.003(2)
N10 0.049(3) 0.056(3) 0.049(3) -0.006(3) -0.003(2) -0.005(3)
C51 0.047(3) 0.038(3) 0.038(3) -0.010(2) 0.011(2) -0.004(2)
C34 0.067(4) 0.053(4) 0.046(4) 0.015(3) 0.013(3) 0.025(3)
C36 0.043(3) 0.074(5) 0.054(4) 0.005(3) 0.019(3) 0.015(3)
N16 0.065(4) 0.049(3) 0.054(3) -0.003(3) 0.014(3) 0.012(3)
C3 0.035(3) 0.076(5) 0.054(4) 0.006(3) 0.008(3) 0.007(3)
C20 0.049(4) 0.040(3) 0.044(3) 0.005(3) -0.010(3) -0.006(3)
C33 0.044(3) 0.039(3) 0.031(3) 0.001(2) 0.006(2) 0.006(2)
C16 0.068(5) 0.090(6) 0.072(5) -0.016(4) 0.037(4) 0.014(4)
C45 0.077(5) 0.028(3) 0.064(4) -0.004(3) 0.025(4) -0.007(3)
C15 0.045(4) 0.091(6) 0.079(5) -0.024(5) 0.026(4) -0.017(4)
C38 0.035(3) 0.041(3) 0.026(2) -0.008(2) 0.008(2) 0.000(2)
C37 0.042(3) 0.041(3) 0.036(3) -0.003(2) 0.011(2) 0.000(2)
C2 0.053(4) 0.055(4) 0.051(4) -0.004(3) 0.005(3) -0.014(3)
N8 0.069(4) 0.052(3) 0.040(3) -0.011(2) 0.000(3) 0.006(3)
C1 0.061(4) 0.063(4) 0.044(3) 0.002(3) 0.021(3) -0.003(3)
C7 0.046(3) 0.049(3) 0.044(3) -0.010(3) 0.019(3) -0.002(3)
C23 0.080(5) 0.086(6) 0.046(4) 0.020(4) 0.020(4) -0.014(5)
C46 0.059(4) 0.036(3) 0.057(4) -0.011(3) 0.019(3) -0.011(3)
N17 0.143(8) 0.067(5) 0.091(6) -0.028(4) 0.042(5) 0.017(5)
C41 0.081(5) 0.052(4) 0.052(4) -0.009(3) 0.000(4) -0.003(4)
N7 0.074(5) 0.052(4) 0.117(6) -0.018(4) 0.031(4) -0.019(3)
C49 0.045(4) 0.064(4) 0.067(4) -0.023(4) 0.015(3) -0.002(3)
C40 0.066(5) 0.087(6) 0.058(4) -0.011(4) -0.007(4) 0.007(4)
C18 0.066(4) 0.055(4) 0.059(4) -0.017(3) 0.008(3) 0.026(3)
C30 0.074(5) 0.109(7) 0.083(6) 0.026(5) 0.047(5) -0.010(5)
C47 0.070(5) 0.049(4) 0.080(5) -0.014(4) 0.033(4) -0.020(3)
C13 0.075(5) 0.085(6) 0.068(5) 0.020(4) 0.014(4) 0.003(5)
C43 0.110(7) 0.065(5) 0.065(5) 0.026(4) 0.006(5) 0.006(5)
C48 0.065(5) 0.059(4) 0.098(6) -0.028(4) 0.038(5) -0.020(4)
C14 0.066(4) 0.096(6) 0.064(4) 0.017(4) 0.039(4) 0.014(4)
C35 0.054(4) 0.070(5) 0.067(5) 0.009(4) 0.022(4) 0.026(4)
C22 0.095(7) 0.076(6) 0.060(5) 0.038(4) 0.001(5) -0.008(5)
C9 0.088(6) 0.102(7) 0.055(4) -0.022(4) 0.037(4) 0.017(5)
C10 0.081(5) 0.098(6) 0.036(3) -0.001(4) 0.018(3) -0.004(5)
C26 0.065(5) 0.094(6) 0.073(5) 0.013(4) 0.047(4) 0.004(4)
C39 0.068(4) 0.055(4) 0.081(5) 0.003(4) 0.047(4) -0.006(3)
C42 0.098(6) 0.069(5) 0.044(4) 0.013(3) 0.012(4) -0.003(4)
C8 0.076(5) 0.076(5) 0.061(4) -0.015(4) 0.036(4) 0.016(4)
C4 0.057(4) 0.075(5) 0.058(4) 0.007(4) 0.005(3) 0.031(4)
C17 0.046(4) 0.090(6) 0.070(5) -0.016(4) 0.021(3) 0.022(4)
C21 0.067(5) 0.055(4) 0.061(4) 0.020(3) -0.003(4) -0.002(4)
C31 0.063(4) 0.055(4) 0.070(5) 0.017(3) 0.022(4) -0.014(3)
C27 0.053(4) 0.102(7) 0.093(6) 0.002(5) 0.036(4) 0.021(4)
C29 0.056(5) 0.104(7) 0.080(6) -0.001(5) 0.035(4) -0.013(4)
C28 0.076(5) 0.110(7) 0.066(5) -0.017(5) 0.035(4) 0.005(5)
C52 0.065(5) 0.085(6) 0.075(5) 0.018(4) 0.013(4) 0.024(4)
C44 0.094(6) 0.037(4) 0.073(5) 0.016(3) 0.004(4) 0.013(4)
O15 0.28(2) 0.51(5) 0.71(6) 0.37(5) 0.30(3) 0.04(3)
O14 0.205(13) 0.42(3) 0.117(8) 0.151(13) -0.039(9) -0.084(15)
O12 0.131(10) 0.36(2) 0.202(13) 0.071(15) -0.045(9) 0.086(12)
O13 0.67(6) 0.29(3) 0.44(4) -0.06(3) 0.26(4) 0.25(3)

loop_
_atom_type_symbol
_atom_type_description
_atom_type_scat_dispersion_real
_atom_type_scat_dispersion_imag
_atom_type_scat_source
C C 0.0033 0.0016 'International Tables Vol C Tables 4.2.6.8 and 6.1.1.4'
H H 0.0000 0.0000 'International Tables Vol C Tables 4.2.6.8 and 6.1.1.4'
Cl Cl 0.1484 0.1585 'International Tables Vol C Tables 4.2.6.8 and 6.1.1.4'
N N 0.0061 0.0033 'International Tables Vol C Tables 4.2.6.8 and 6.1.1.4'
Ni Ni 0.3393 1.1124 'International Tables Vol C Tables 4.2.6.8 and 6.1.1.4'
O O 0.0106 0.0060 'International Tables Vol C Tables 4.2.6.8 and 6.1.1.4'

loop_
_geom_angle_atom_site_label_1
_geom_angle_atom_site_label_2
_geom_angle_atom_site_label_3
_geom_angle
O4 Ni2 N4 89.0(2)
O4 Ni2 O5 87.42(17)
N4 Ni2 O5 88.3(2)
O4 Ni2 N8 91.9(2)
N4 Ni2 N8 89.8(2)
O5 Ni2 N8 178.0(2)
O4 Ni2 N5 78.85(16)
N4 Ni2 N5 167.5(2)
O5 Ni2 N5 88.13(19)
N8 Ni2 N5 93.5(2)
O4 Ni2 N3 173.52(19)
N4 Ni2 N3 97.5(2)
O5 Ni2 N3 92.4(2)
N8 Ni2 N3 88.5(2)
N5 Ni2 N3 94.7(2)
O8 Ni4 N14 86.5(2)
O8 Ni4 O6 86.18(15)
N14 Ni4 O6 170.4(2)
O8 Ni4 N15 88.52(19)
N14 Ni4 N15 104.9(2)
O6 Ni4 N15 81.26(17)
O8 Ni4 N13 174.0(2)
N14 Ni4 N13 91.5(2)
O6 Ni4 N13 95.12(17)
N15 Ni4 N13 97.5(2)
O8 Ni4 O7 83.07(17)
N14 Ni4 O7 98.7(2)
O6 Ni4 O7 74.18(14)
N15 Ni4 O7 154.47(17)
N13 Ni4 O7 91.60(18)
O6 Ni3 N12 88.48(18)
O6 Ni3 O10 88.70(16)
N12 Ni3 O10 88.39(19)
O6 Ni3 N10 89.8(2)
N12 Ni3 N10 89.9(2)
O10 Ni3 N10 177.7(2)
O6 Ni3 N11 173.6(2)
N12 Ni3 N11 97.9(2)
O10 Ni3 N11 92.3(2)
N10 Ni3 N11 89.4(2)
O6 Ni3 N15 79.12(17)
N12 Ni3 N15 167.0(2)
O10 Ni3 N15 87.46(19)
N10 Ni3 N15 93.9(2)
N11 Ni3 N15 94.6(2)
O1 Ni1 N2 86.92(18)
O1 Ni1 O4 87.26(16)
N2 Ni1 O4 173.58(18)
O1 Ni1 N5 89.03(18)
N2 Ni1 N5 101.83(19)
O4 Ni1 N5 80.77(17)
O1 Ni1 N1 172.91(17)
N2 Ni1 N1 91.03(19)
O4 Ni1 N1 94.42(17)
N5 Ni1 N1 98.04(18)
O1 Ni1 O3 82.50(16)
N2 Ni1 O3 101.57(18)
O4 Ni1 O3 74.96(16)
N5 Ni1 O3 154.60(17)
N1 Ni1 O3 91.27(17)
C25 O4 Ni1 116.5(4)
C25 O4 Ni2 124.3(4)
Ni1 O4 Ni2 102.68(16)
O13 Cl O14 104.2(17)
O13 Cl O12 117.8(18)
O14 Cl O12 114.7(12)
O13 Cl O15 101.3(16)
O14 Cl O15 109.8(15)
O12 Cl O15 108.1(14)
C51 O8 Ni4 121.1(4)
C38 O6 Ni3 125.3(3)
C38 O6 Ni4 116.5(3)
Ni3 O6 Ni4 102.32(16)
C12 O1 Ni1 121.7(3)
N6 N5 Ni1 115.8(4)
N6 N5 Ni2 126.4(4)
Ni1 N5 Ni2 96.41(19)
C24 O3 C26 118.0(5)
C24 O3 Ni1 108.2(4)
C26 O3 Ni1 129.6(4)
C32 N12 C31 115.4(5)
C32 N12 Ni3 122.9(4)
C31 N12 Ni3 121.7(5)
C42 N13 C41 107.2(6)
C42 N13 C40 110.8(6)
C41 N13 C40 108.3(6)
C42 N13 Ni4 108.5(4)
C41 N13 Ni4 108.9(4)
C40 N13 Ni4 113.0(4)
C28 N11 C27 105.4(7)
C28 N11 C29 110.2(7)
C27 N11 C29 107.7(6)
C28 N11 Ni3 112.5(5)
C27 N11 Ni3 109.0(5)
C29 N11 Ni3 111.7(5)
C16 N3 C14 107.1(6)
C16 N3 C15 110.2(6)
C14 N3 C15 106.6(7)
C16 N3 Ni2 111.9(5)
C14 N3 Ni2 109.7(4)
C15 N3 Ni2 111.2(4)
C37 O7 C39 117.2(5)
C37 O7 Ni4 108.8(3)
C39 O7 Ni4 130.1(4)
C1 N1 C2 107.0(5)
C1 N1 C3 111.0(5)
C2 N1 C3 107.7(5)
C1 N1 Ni1 113.6(4)
C2 N1 Ni1 108.9(4)
C3 N1 Ni1 108.6(4)
C19 N4 C18 115.4(6)
C19 N4 Ni2 122.9(5)
C18 N4 Ni2 121.6(5)
N16 N15 Ni4 116.6(5)
N16 N15 Ni3 125.9(4)
Ni4 N15 Ni3 96.24(19)
N8 N9 N10 177.5(7)
O4 C25 C20 123.3(6)
O4 C25 C24 118.5(5)
C20 C25 C24 118.1(6)
N2 C5 C4 113.1(6)
C11 O2 C13 118.4(6)
C50 O9 C52 118.7(6)
N4 C19 C20 128.6(6)
O1 C12 C7 123.5(5)
O1 C12 C11 118.1(5)
C7 C12 C11 118.5(5)
N2 C6 C7 126.0(6)
O2 C11 C10 125.2(6)
O2 C11 C12 114.4(5)
C10 C11 C12 120.4(6)
N12 C32 C33 128.2(5)
C6 N2 C5 118.7(5)
C6 N2 Ni1 124.7(4)
C5 N2 Ni1 116.5(4)
O9 C50 C49 125.1(6)
O9 C50 C51 113.5(5)
C49 C50 C51 121.3(7)
N7 N6 N5 177.8(8)
O3 C24 C23 125.3(7)
O3 C24 C25 114.5(5)
C23 C24 C25 120.1(7)
C45 N14 C44 118.4(6)
C45 N14 Ni4 124.0(5)
C44 N14 Ni4 117.5(5)
N9 N10 Ni3 130.7(4)
O8 C51 C50 118.9(6)
O8 C51 C46 123.5(6)
C50 C51 C46 117.6(6)
C35 C34 C33 122.2(6)
C37 C36 C35 119.0(7)
N17 N16 N15 177.6(8)
N1 C3 C4 116.4(6)
C21 C20 C25 119.0(7)
C21 C20 C19 118.2(7)
C25 C20 C19 122.7(6)
C34 C33 C38 119.2(6)
C34 C33 C32 117.4(5)
C38 C33 C32 123.4(5)
N3 C16 C17 114.9(6)
N14 C45 C46 125.8(6)
O6 C38 C33 123.0(5)
O6 C38 C37 119.6(5)
C33 C38 C37 117.4(5)
C36 C37 O7 124.5(6)
C36 C37 C38 122.2(6)
O7 C37 C38 113.2(5)
N9 N8 Ni2 128.5(5)
C12 C7 C8 119.6(6)
C12 C7 C6 120.9(5)
C8 C7 C6 119.4(6)
C22 C23 C24 120.4(9)
C47 C46 C51 120.1(7)
C47 C46 C45 118.9(6)
C51 C46 C45 121.0(6)
C50 C49 C48 119.5(7)
N4 C18 C17 112.8(6)
C31 C30 C29 115.5(7)
C48 C47 C46 120.7(7)
C44 C43 C42 116.5(6)
C47 C48 C49 120.7(7)
C34 C35 C36 119.9(6)
C21 C22 C23 120.3(7)
C8 C9 C10 120.5(7)
C11 C10 C9 119.2(7)
N13 C42 C43 116.5(8)
C9 C8 C7 121.8(7)
C3 C4 C5 116.0(5)
C18 C17 C16 115.5(7)
C22 C21 C20 122.0(8)
N12 C31 C30 112.8(6)
N11 C29 C30 114.8(7)
N14 C44 C43 114.5(7)

loop_
_geom_bond_atom_site_label_1
_geom_bond_atom_site_label_2
_geom_bond_distance
Ni2 O4 2.041(4)
Ni2 N4 2.050(5)
Ni2 O5 2.105(4)
Ni2 N8 2.136(5)
Ni2 N5 2.164(5)
Ni2 N3 2.168(6)
Ni4 O8 2.013(4)
Ni4 N14 2.021(5)
Ni4 O6 2.042(4)
Ni4 N15 2.082(5)
Ni4 N13 2.163(5)
Ni4 O7 2.300(4)
Ni3 O6 2.033(4)
Ni3 N12 2.060(5)
Ni3 O10 2.110(4)
Ni3 N10 2.142(5)
Ni3 N11 2.155(6)
Ni3 N15 2.181(5)
Ni1 O1 2.016(4)
Ni1 N2 2.025(5)
Ni1 O4 2.027(4)
Ni1 N5 2.097(5)
Ni1 N1 2.171(5)
Ni1 O3 2.284(4)
O4 C25 1.316(7)
Cl O13 1.227(18)
Cl O14 1.276(10)
Cl O12 1.281(11)
Cl O15 1.34(2)
O8 C51 1.302(7)
O6 C38 1.304(6)
O1 C12 1.303(7)
N5 N6 1.191(7)
O3 C24 1.391(8)
O3 C26 1.445(8)
N12 C32 1.278(8)
N12 C31 1.478(8)
N13 C42 1.477(10)
N13 C41 1.491(9)
N13 C40 1.492(10)
N11 C28 1.478(10)
N11 C27 1.495(10)
N11 C29 1.499(11)
N3 C16 1.474(9)
N3 C14 1.493(10)
N3 C15 1.512(9)
O7 C37 1.388(7)
O7 C39 1.428(8)
N1 C1 1.462(7)
N1 C2 1.477(8)
N1 C3 1.477(8)
N4 C19 1.282(10)
N4 C18 1.482(9)
N15 N16 1.197(7)
N9 N8 1.171(8)
N9 N10 1.175(8)
C25 C20 1.420(9)
C25 C24 1.422(10)
C5 N2 1.473(8)
C5 C4 1.543(11)
O2 C11 1.357(8)
O2 C13 1.405(9)
O9 C50 1.370(8)
O9 C52 1.417(9)
C19 C20 1.453(11)
C12 C7 1.410(9)
C12 C11 1.415(8)
C6 N2 1.275(8)
C6 C7 1.448(9)
C11 C10 1.409(10)
C32 C33 1.446(9)
C50 C49 1.375(9)
C50 C51 1.416(9)
N6 N7 1.164(8)
C24 C23 1.411(9)
N14 C45 1.283(9)
N14 C44 1.481(9)
C51 C46 1.422(9)
C34 C35 1.356(11)
C34 C33 1.408(9)
C36 C37 1.370(9)
C36 C35 1.416(11)
N16 N17 1.134(9)
C3 C4 1.503(11)
C20 C21 1.402(10)
C33 C38 1.410(8)
C16 C17 1.525(12)
C45 C46 1.446(10)
C38 C37 1.431(8)
C7 C8 1.417(9)
C23 C22 1.366(13)
C46 C47 1.406(10)
C49 C48 1.418(12)
C18 C17 1.497(12)
C30 C31 1.498(13)
C30 C29 1.525(13)
C47 C48 1.350(12)
C43 C44 1.511(12)
C43 C42 1.514(12)
C22 C21 1.366(14)
C9 C8 1.335(12)
C9 C10 1.418(12)

loop_
_platon_squeeze_void_nr
_platon_squeeze_void_average_x
_platon_squeeze_void_average_y
_platon_squeeze_void_average_z
_platon_squeeze_void_volume
_platon_squeeze_void_count_electrons
_platon_squeeze_void_content
1 -0.050 0.200 -0.015 104 8 ' '
2 0.049 0.700 0.015 104 8 ' '
3 0.464 0.497 0.513 11 1 ' '
4 0.536 0.997 0.487 11 1 ' '
